data_4022558
loop_
_publ_author_name
'Arjan W. Kleij'
'Beatriz Souto'
'C\'esar J. Pastor'
'Pilar Prados'
'Javier de Mendoza'

_publ_section_title
;
 Unexpected Single-Step Formation of 1,2-anti-Heterodisubstituted
 Calix[4]arenes upon Alkylation of a Tribenzoyl Precursor
;
_journal_name_full 'Journal of Organic Chemistry'
_journal_page_first 8711
_journal_page_last 8714
_journal_paper_doi 10.1021/jo035150h
_journal_volume 68
_journal_year 2003
_chemical_formula_sum 'C58 H65 I O5'
_chemical_formula_weight 969.00
_chemical_name_systematic
; 
 ? 
;
_space_group_IT_number 33
_symmetry_cell_setting orthorhombic
_symmetry_space_group_name_Hall 'P 2c -2n'
_symmetry_space_group_name_H-M 'P n a 21'
_atom_sites_solution_hydrogens geom
_atom_sites_solution_primary direct
_atom_sites_solution_secondary difmap
_audit_creation_method SHELXL-97
_cell_angle_alpha 90.00
_cell_angle_beta 90.00
_cell_angle_gamma 90.00
_cell_formula_units_Z 8
_cell_length_a 19.0333(10)
_cell_length_b 19.0258(11)
_cell_length_c 28.1843(13)
_cell_measurement_temperature 296(2)
_cell_volume 10206.2(9)
_computing_cell_refinement 'Bruker SMART'
_computing_data_collection 'Bruker SMART'
_computing_data_reduction 'Bruker SAINT'
_computing_molecular_graphics 'Bruker SHELXTL'
_computing_publication_material 'Bruker SHELXTL'
_computing_structure_refinement 'SHELXL-97 (Sheldrick, 1997)'
_computing_structure_solution 'SHELXS-97 (Sheldrick, 1990)'
_diffrn_ambient_temperature 296(2)
_diffrn_measured_fraction_theta_full 0.844
_diffrn_measured_fraction_theta_max 0.845
_diffrn_measurement_device_type 'CCD area detector'
_diffrn_measurement_method 'phi and omega scans'
_diffrn_radiation_monochromator graphite
_diffrn_radiation_source 'fine-focus sealed tube'
_diffrn_radiation_type CuK\a
_diffrn_radiation_wavelength 1.54178
_diffrn_reflns_av_R_equivalents 0.1191
_diffrn_reflns_av_sigmaI/netI 0.1293
_diffrn_reflns_limit_h_max 22
_diffrn_reflns_limit_h_min -21
_diffrn_reflns_limit_k_max 19
_diffrn_reflns_limit_k_min -21
_diffrn_reflns_limit_l_max 33
_diffrn_reflns_limit_l_min -24
_diffrn_reflns_number 32087
_diffrn_reflns_theta_full 70.43
_diffrn_reflns_theta_max 70.43
_diffrn_reflns_theta_min 2.80
_exptl_absorpt_coefficient_mu 5.289
_exptl_absorpt_correction_type none
_exptl_crystal_colour colorless
_exptl_crystal_density_diffrn 1.261
_exptl_crystal_density_meas 0
_exptl_crystal_density_method 'not measured'
_exptl_crystal_description prisma
_exptl_crystal_F_000 4048
_exptl_crystal_size_max 0.15
_exptl_crystal_size_mid 0.15
_exptl_crystal_size_min 0.04
_refine_diff_density_max 0.591
_refine_diff_density_min -0.536
_refine_diff_density_rms 0.068
_refine_ls_abs_structure_details 'Flack H D (1983), Acta Cryst. A39, 876-881'
_refine_ls_abs_structure_Flack 0.00
_refine_ls_extinction_method none
_refine_ls_goodness_of_fit_ref 0.899
_refine_ls_hydrogen_treatment mixed
_refine_ls_matrix_type full
_refine_ls_number_parameters 1178
_refine_ls_number_reflns 12650
_refine_ls_number_restraints 1185
_refine_ls_restrained_S_all 0.866
_refine_ls_R_factor_all 0.1759
_refine_ls_R_factor_gt 0.0696
_refine_ls_shift/su_max 0.000
_refine_ls_shift/su_mean 0.000
_refine_ls_structure_factor_coef Fsqd
_refine_ls_weighting_details 'calc w=1/[\s^2^(Fo^2^)+(0.0972P)^2^+0.0000P] where P=(Fo^2^+2Fc^2^)/3'
_refine_ls_weighting_scheme calc
_refine_ls_wR_factor_gt 0.1606
_refine_ls_wR_factor_ref 0.2082
_reflns_number_gt 5196
_reflns_number_total 12650
_reflns_threshold_expression >2sigma(I)
_cod_data_source_file jo035150hsi20030807_060313.cif
_cod_data_source_block orto_abs
_cod_depositor_comments
;
The following automatic conversions were performed:
'_symmetry_cell_setting' value 'Orthorhombic' changed to 'orthorhombic'
according to '/home/saulius/struct/CIF-dictionaries/cif_core.dic'
dictionary named 'cif_core.dic' version 2.4.1 from 2010-06-29.

Automatic conversion script
Id: cif_fix_enum 1527 2010-12-29 10:47:43Z saulius 
;
_cod_database_code 4022558

loop_
_symmetry_equiv_pos_as_xyz
'x, y, z'
'-x, -y, z+1/2'
'x+1/2, -y+1/2, z'
'-x+1/2, y+1/2, z+1/2'

loop_
_atom_site_label
_atom_site_type_symbol
_atom_site_fract_x
_atom_site_fract_y
_atom_site_fract_z
_atom_site_U_iso_or_equiv
_atom_site_adp_type
_atom_site_occupancy
_atom_site_symmetry_multiplicity
_atom_site_calc_flag
_atom_site_refinement_flags
C1 C -0.0330(10) 0.2447(8) 0.2831(8) 0.073(4) Uani 1 1 d U
C2 C -0.0750(10) 0.1809(10) 0.2993(6) 0.114(6) Uani 1 1 d U
H2A H -0.0456 0.1399 0.2983 0.171 Uiso 1 1 calc R
H2B H -0.1145 0.1742 0.2785 0.171 Uiso 1 1 calc R
H2C H -0.0914 0.1883 0.3311 0.171 Uiso 1 1 calc R
C3 C -0.0877(8) 0.3072(10) 0.2767(7) 0.104(6) Uani 1 1 d U
H3A H -0.0993 0.3263 0.3073 0.157 Uiso 1 1 calc R
H3B H -0.1296 0.2897 0.2618 0.157 Uiso 1 1 calc R
H3C H -0.0673 0.3433 0.2573 0.157 Uiso 1 1 calc R
C4 C 0.0227(9) 0.2626(13) 0.3154(8) 0.120(7) Uani 1 1 d U
H4A H 0.0045 0.2641 0.3471 0.180 Uiso 1 1 calc R
H4B H 0.0414 0.3078 0.3071 0.180 Uiso 1 1 calc R
H4C H 0.0591 0.2279 0.3134 0.180 Uiso 1 1 calc R
C5 C 0.0091(7) 0.0875(8) 0.1383(5) 0.067(3) Uani 1 1 d U
H5A H -0.0317 0.0944 0.1182 0.081 Uiso 1 1 calc R
H5B H -0.0045 0.0543 0.1628 0.081 Uiso 1 1 calc R
C6 C 0.0898(8) -0.0135(9) -0.0187(5) 0.080(4) Uani 1 1 d U
C7 C 0.0416(11) 0.0387(10) -0.0435(6) 0.124(6) Uani 1 1 d U
H7A H -0.0023 0.0412 -0.0269 0.186 Uiso 1 1 calc R
H7B H 0.0335 0.0235 -0.0755 0.186 Uiso 1 1 calc R
H7C H 0.0633 0.0842 -0.0437 0.186 Uiso 1 1 calc R
C8 C 0.0516(10) -0.0871(9) -0.0226(7) 0.112(5) Uani 1 1 d U
H8A H 0.0842 -0.1239 -0.0153 0.168 Uiso 1 1 calc R
H8B H 0.0342 -0.0933 -0.0543 0.168 Uiso 1 1 calc R
H8C H 0.0130 -0.0886 -0.0007 0.168 Uiso 1 1 calc R
C9 C 0.1571(10) -0.0165(13) -0.0488(7) 0.139(7) Uani 1 1 d U
H9A H 0.1820 0.0272 -0.0460 0.209 Uiso 1 1 calc R
H9B H 0.1449 -0.0244 -0.0814 0.209 Uiso 1 1 calc R
H9C H 0.1864 -0.0541 -0.0378 0.209 Uiso 1 1 calc R
C10 C 0.2522(6) -0.0196(7) 0.1222(5) 0.057(3) Uani 1 1 d U
H10A H 0.2494 -0.0211 0.1566 0.069 Uiso 1 1 calc R
H10B H 0.2665 -0.0658 0.1112 0.069 Uiso 1 1 calc R
C11 C 0.4472(8) 0.0604(9) 0.0117(6) 0.078(3) Uani 1 1 d U
C12 C 0.4363(9) -0.0129(10) -0.0101(7) 0.116(6) Uani 1 1 d U
H12A H 0.4762 -0.0249 -0.0292 0.174 Uiso 1 1 calc R
H12B H 0.3948 -0.0126 -0.0295 0.174 Uiso 1 1 calc R
H12C H 0.4309 -0.0469 0.0148 0.174 Uiso 1 1 calc R
C13 C 0.4321(12) 0.1157(12) -0.0250(7) 0.144(8) Uani 1 1 d U
H13A H 0.4550 0.1588 -0.0163 0.216 Uiso 1 1 calc R
H13B H 0.3823 0.1234 -0.0269 0.216 Uiso 1 1 calc R
H13C H 0.4493 0.1003 -0.0553 0.216 Uiso 1 1 calc R
C14 C 0.5206(8) 0.0673(12) 0.0248(7) 0.137(8) Uani 1 1 d U
H14A H 0.5276 0.1113 0.0409 0.205 Uiso 1 1 calc R
H14B H 0.5492 0.0659 -0.0032 0.205 Uiso 1 1 calc R
H14C H 0.5335 0.0294 0.0455 0.205 Uiso 1 1 calc R
C15 C 0.3598(6) 0.2220(7) 0.1412(5) 0.062(3) Uani 1 1 d U
H15A H 0.3552 0.2164 0.1753 0.075 Uiso 1 1 calc R
H15B H 0.4055 0.2426 0.1350 0.075 Uiso 1 1 calc R
C16 C 0.2876(8) 0.4033(10) 0.0182(7) 0.097(5) Uani 1 1 d U
C17 C 0.2287(12) 0.4089(19) -0.0129(10) 0.200(12) Uani 1 1 d U
C18 C 0.3419(13) 0.3712(13) -0.0099(8) 0.168(9) Uani 1 1 d U
H18A H 0.3267 0.3256 -0.0201 0.252 Uiso 1 1 calc R
H18B H 0.3838 0.3667 0.0088 0.252 Uiso 1 1 calc R
H18C H 0.3515 0.4000 -0.0371 0.252 Uiso 1 1 calc R
C19 C 0.3189(18) 0.4715(12) 0.0354(9) 0.188(10) Uani 1 1 d U
C20 C 0.1152(7) 0.3322(7) 0.1465(6) 0.061(3) Uani 1 1 d U
H20A H 0.1196 0.3672 0.1713 0.074 Uiso 1 1 calc R
H20B H 0.0853 0.3523 0.1222 0.074 Uiso 1 1 calc R
C21 C 0.5482(9) 0.4049(9) 0.7817(5) 0.084(4) Uani 1 1 d U
C22 C 0.4881(11) 0.4250(18) 0.8096(9) 0.228(13) Uani 1 1 d U
H22A H 0.4749 0.4723 0.8019 0.342 Uiso 1 1 calc R
H22B H 0.4996 0.4220 0.8427 0.342 Uiso 1 1 calc R
H22C H 0.4496 0.3939 0.8028 0.342 Uiso 1 1 calc R
C23 C 0.5813(15) 0.4730(11) 0.7628(8) 0.184(10) Uani 1 1 d U
H23A H 0.5455 0.5082 0.7592 0.275 Uiso 1 1 calc R
H23B H 0.6028 0.4640 0.7325 0.275 Uiso 1 1 calc R
H23C H 0.6163 0.4893 0.7847 0.275 Uiso 1 1 calc R
C24 C 0.6036(11) 0.3706(11) 0.8121(7) 0.141(8) Uani 1 1 d U
H24A H 0.6211 0.4040 0.8347 0.212 Uiso 1 1 calc R
H24B H 0.6415 0.3547 0.7923 0.212 Uiso 1 1 calc R
H24C H 0.5836 0.3312 0.8285 0.212 Uiso 1 1 calc R
C25 C 0.3719(7) 0.3372(7) 0.6562(6) 0.070(4) Uani 1 1 d U
H25A H 0.3426 0.3562 0.6813 0.084 Uiso 1 1 calc R
H25B H 0.3755 0.3735 0.6321 0.084 Uiso 1 1 calc R
C26 C 0.2219(11) 0.2495(9) 0.5226(8) 0.081(4) Uani 1 1 d U
C27 C 0.2827(11) 0.2675(12) 0.4831(8) 0.116(7) Uani 1 1 d U
H27A H 0.3160 0.2297 0.4819 0.174 Uiso 1 1 calc R
H27B H 0.3063 0.3102 0.4917 0.174 Uiso 1 1 calc R
H27C H 0.2612 0.2731 0.4525 0.174 Uiso 1 1 calc R
C28 C 0.1844(9) 0.1891(9) 0.5041(6) 0.094(5) Uani 1 1 d U
H28A H 0.1470 0.1768 0.5254 0.141 Uiso 1 1 calc R
H28B H 0.2162 0.1502 0.5011 0.141 Uiso 1 1 calc R
H28C H 0.1652 0.2004 0.4735 0.141 Uiso 1 1 calc R
C29 C 0.1761(8) 0.3128(8) 0.5253(5) 0.083(4) Uani 1 1 d U
H29A H 0.1577 0.3231 0.4943 0.124 Uiso 1 1 calc R
H29B H 0.2031 0.3521 0.5364 0.124 Uiso 1 1 calc R
H29C H 0.1380 0.3040 0.5468 0.124 Uiso 1 1 calc R
C30 C 0.2652(7) 0.0892(8) 0.6626(6) 0.078(4) Uani 1 1 d U
H30A H 0.2255 0.0981 0.6833 0.093 Uiso 1 1 calc R
H30B H 0.2495 0.0561 0.6387 0.093 Uiso 1 1 calc R
C31 C 0.3435(9) -0.0130(9) 0.8197(6) 0.089(4) Uani 1 1 d U
C32 C 0.4109(13) -0.0329(15) 0.8471(7) 0.158(8) Uani 1 1 d U
C33 C 0.2944(16) -0.0760(13) 0.8193(8) 0.187(10) Uani 1 1 d U
H33A H 0.2985 -0.1010 0.8488 0.281 Uiso 1 1 calc R
H33B H 0.3067 -0.1066 0.7936 0.281 Uiso 1 1 calc R
H33C H 0.2468 -0.0601 0.8154 0.281 Uiso 1 1 calc R
C34 C 0.3101(13) 0.0451(11) 0.8438(7) 0.145(8) Uani 1 1 d U
H34A H 0.2996 0.0317 0.8759 0.217 Uiso 1 1 calc R
H34B H 0.2674 0.0572 0.8277 0.217 Uiso 1 1 calc R
H34C H 0.3412 0.0848 0.8440 0.217 Uiso 1 1 calc R
C35 C 0.5093(7) -0.0174(8) 0.6793(5) 0.068(3) Uani 1 1 d U
H35A H 0.5232 -0.0628 0.6919 0.082 Uiso 1 1 calc R
H35B H 0.5060 -0.0217 0.6451 0.082 Uiso 1 1 calc R
C36 C 0.7040(7) 0.0623(10) 0.7894(6) 0.084(4) Uani 1 1 d U
C37 C 0.6864(9) 0.1141(12) 0.8283(6) 0.124(6) Uani 1 1 d U
H37A H 0.7147 0.1044 0.8557 0.187 Uiso 1 1 calc R
H37B H 0.6376 0.1097 0.8365 0.187 Uiso 1 1 calc R
H37C H 0.6956 0.1610 0.8175 0.187 Uiso 1 1 calc R
C38 C 0.7813(7) 0.0725(11) 0.7727(6) 0.105(6) Uani 1 1 d U
H38A H 0.8121 0.0700 0.7996 0.158 Uiso 1 1 calc R
H38B H 0.7860 0.1175 0.7578 0.158 Uiso 1 1 calc R
H38C H 0.7933 0.0362 0.7505 0.158 Uiso 1 1 calc R
C39 C 0.6973(11) -0.0105(11) 0.8068(7) 0.137(7) Uani 1 1 d U
H39A H 0.7239 -0.0158 0.8355 0.205 Uiso 1 1 calc R
H39B H 0.7148 -0.0424 0.7833 0.205 Uiso 1 1 calc R
H39C H 0.6487 -0.0206 0.8131 0.205 Uiso 1 1 calc R
C40 C 0.6194(7) 0.2243(7) 0.6584(5) 0.063(3) Uani 1 1 d U
H40A H 0.6116 0.2180 0.6246 0.076 Uiso 1 1 calc R
H40B H 0.6662 0.2435 0.6627 0.076 Uiso 1 1 calc R
C41 C 0.1642(8) 0.1296(9) 0.3376(5) 0.076(4) Uani 1 1 d U
C42 C 0.2090(8) 0.1870(9) 0.3495(6) 0.078(4) Uani 1 1 d U
H42 H 0.2231 0.1948 0.3806 0.094 Uiso 1 1 calc R
C43 C 0.2306(8) 0.2302(9) 0.3136(6) 0.069(4) Uani 1 1 d U
H43 H 0.2619 0.2662 0.3208 0.083 Uiso 1 1 calc R
C44 C 0.2075(7) 0.2229(9) 0.2658(5) 0.060(3) Uani 1 1 d U
C45 C 0.1625(7) 0.1653(7) 0.2579(5) 0.061(3) Uani 1 1 d U
H45 H 0.1453 0.1584 0.2274 0.073 Uiso 1 1 calc R
C46 C 0.1425(8) 0.1188(8) 0.2927(6) 0.075(4) Uani 1 1 d U
H46 H 0.1143 0.0804 0.2854 0.090 Uiso 1 1 calc R
C47 C 0.2238(7) 0.2727(10) 0.2297(6) 0.071(4) Uani 1 1 d U
H47A H 0.2702 0.2923 0.2351 0.085 Uiso 1 1 calc R
H47B H 0.1900 0.3108 0.2302 0.085 Uiso 1 1 calc R
C48 C 0.1880(7) 0.3231(7) 0.1246(5) 0.059(3) Uani 1 1 d U
C49 C 0.2068(7) 0.3630(8) 0.0846(5) 0.069(4) Uani 1 1 d U
H49 H 0.1742 0.3937 0.0714 0.083 Uiso 1 1 calc R
C50 C 0.2721(8) 0.3576(8) 0.0648(5) 0.074(4) Uani 1 1 d U
C51 C 0.3191(7) 0.3119(8) 0.0847(5) 0.070(4) Uani 1 1 d U
H51 H 0.3634 0.3082 0.0710 0.085 Uiso 1 1 calc R
C52 C 0.3045(7) 0.2708(8) 0.1241(5) 0.058(3) Uani 1 1 d U
C53 C 0.2380(7) 0.2768(8) 0.1443(5) 0.063(3) Uani 1 1 d U
C54 C 0.3563(7) 0.1507(7) 0.1180(4) 0.058(3) Uani 1 1 d U
C55 C 0.3992(7) 0.1368(8) 0.0799(5) 0.067(3) Uani 1 1 d U
H55 H 0.4311 0.1714 0.0708 0.080 Uiso 1 1 calc R
C56 C 0.3982(7) 0.0737(7) 0.0538(5) 0.062(3) Uani 1 1 d U
C57 C 0.3507(7) 0.0229(7) 0.0703(4) 0.056(3) Uani 1 1 d U
H57 H 0.3493 -0.0203 0.0550 0.068 Uiso 1 1 calc R
C58 C 0.3065(7) 0.0337(7) 0.1077(5) 0.057(3) Uani 1 1 d U
C59 C 0.3125(6) 0.0961(7) 0.1322(5) 0.053(3) Uani 1 1 d U
C60 C 0.1809(6) -0.0024(7) 0.1022(5) 0.055(3) Uani 1 1 d U
C61 C 0.1679(7) -0.0143(7) 0.0541(5) 0.058(3) Uani 1 1 d U
H61 H 0.2034 -0.0341 0.0358 0.070 Uiso 1 1 calc R
C62 C 0.1033(7) 0.0025(7) 0.0318(5) 0.059(3) Uani 1 1 d U
C63 C 0.0533(7) 0.0357(7) 0.0619(5) 0.058(3) Uani 1 1 d U
H63 H 0.0099 0.0471 0.0489 0.070 Uiso 1 1 calc R
C64 C 0.0645(6) 0.0518(7) 0.1082(5) 0.058(3) Uani 1 1 d U
C65 C 0.1290(6) 0.0318(7) 0.1285(5) 0.055(3) Uani 1 1 d U
C66 C 0.0230(7) 0.1554(7) 0.1622(5) 0.062(3) Uani 1 1 d U
C67 C -0.0075(7) 0.1681(8) 0.2080(5) 0.063(3) Uani 1 1 d U
H67 H -0.0335 0.1326 0.2223 0.076 Uiso 1 1 calc R
C68 C 0.0002(8) 0.2304(10) 0.2312(6) 0.067(3) Uani 1 1 d U
C69 C 0.0419(7) 0.2809(9) 0.2113(6) 0.065(3) Uani 1 1 d U
H69 H 0.0477 0.3231 0.2276 0.078 Uiso 1 1 calc R
C70 C 0.0769(7) 0.2726(9) 0.1669(6) 0.062(3) Uani 1 1 d U
C71 C 0.0637(7) 0.2097(8) 0.1446(5) 0.060(3) Uani 1 1 d U
C72 C 0.0707(8) 0.2110(8) 0.0594(5) 0.069(4) Uani 1 1 d U
C73 C 0.1249(7) 0.2053(8) 0.0199(6) 0.074(4) Uani 1 1 d U
C74 C 0.1919(8) 0.1771(9) 0.0270(6) 0.083(4) Uani 1 1 d U
H74 H 0.2075 0.1631 0.0568 0.100 Uiso 1 1 calc R
C75 C 0.2329(9) 0.1713(12) -0.0124(7) 0.111(6) Uani 1 1 d U
H75 H 0.2766 0.1499 -0.0097 0.134 Uiso 1 1 calc R
C76 C 0.2123(10) 0.1955(11) -0.0552(7) 0.110(6) Uani 1 1 d U
H76 H 0.2445 0.1946 -0.0799 0.132 Uiso 1 1 calc R
C77 C 0.1487(12) 0.2204(11) -0.0638(7) 0.112(5) Uani 1 1 d U
H77 H 0.1358 0.2339 -0.0944 0.135 Uiso 1 1 calc R
C78 C 0.1002(10) 0.2262(10) -0.0253(7) 0.096(5) Uani 1 1 d U
H78 H 0.0547 0.2428 -0.0297 0.115 Uiso 1 1 calc R
C79 C 0.4253(9) 0.1361(11) 0.4640(6) 0.096(5) Uani 1 1 d U
C80 C 0.4689(9) 0.1888(10) 0.4522(6) 0.097(5) Uani 1 1 d U
H80 H 0.4826 0.1956 0.4209 0.117 Uiso 1 1 calc R
C81 C 0.4931(11) 0.2332(10) 0.4880(7) 0.092(5) Uani 1 1 d U
H81 H 0.5268 0.2676 0.4824 0.110 Uiso 1 1 calc R
C82 C 0.4626(10) 0.2226(10) 0.5342(6) 0.079(4) Uani 1 1 d U
C83 C 0.4200(8) 0.1706(8) 0.5432(6) 0.073(4) Uani 1 1 d U
H83 H 0.4026 0.1640 0.5737 0.088 Uiso 1 1 calc R
C84 C 0.4018(8) 0.1271(10) 0.5085(6) 0.085(4) Uani 1 1 d U
H84 H 0.3720 0.0896 0.5151 0.102 Uiso 1 1 calc R
C85 C 0.4861(8) 0.2778(9) 0.5741(6) 0.069(4) Uani 1 1 d U
H85A H 0.5333 0.2945 0.5678 0.083 Uiso 1 1 calc R
H85B H 0.4545 0.3177 0.5744 0.083 Uiso 1 1 calc R
C86 C 0.4976(6) 0.2828(7) 0.6571(5) 0.052(3) Uani 1 1 d U
C87 C 0.4462(6) 0.3277(7) 0.6773(4) 0.057(3) Uani 1 1 d U
C88 C 0.4640(6) 0.3638(7) 0.7161(4) 0.057(3) Uani 1 1 d U
H88 H 0.4304 0.3940 0.7286 0.068 Uiso 1 1 calc R
C89 C 0.5293(6) 0.3602(7) 0.7398(5) 0.057(3) Uani 1 1 d U
C90 C 0.5776(7) 0.3143(7) 0.7181(5) 0.059(3) Uani 1 1 d U
H90 H 0.6215 0.3096 0.7323 0.071 Uiso 1 1 calc R
C91 C 0.5653(7) 0.2760(8) 0.6780(5) 0.056(3) Uani 1 1 d U
C92 C 0.6150(7) 0.1529(7) 0.6831(4) 0.058(3) Uani 1 1 d U
C93 C 0.5677(7) 0.1016(7) 0.6677(5) 0.059(3) Uani 1 1 d U
C94 C 0.5654(6) 0.0371(7) 0.6917(5) 0.057(3) Uani 1 1 d U
C95 C 0.6083(7) 0.0255(7) 0.7305(5) 0.068(3) Uani 1 1 d U
H95 H 0.6058 -0.0171 0.7466 0.082 Uiso 1 1 calc R
C96 C 0.6536(6) 0.0751(7) 0.7453(5) 0.061(3) Uani 1 1 d U
C97 C 0.6570(6) 0.1385(7) 0.7226(5) 0.057(3) Uani 1 1 d U
H97 H 0.6879 0.1727 0.7337 0.068 Uiso 1 1 calc R
C98 C 0.4371(6) 0.0027(7) 0.6994(5) 0.059(3) Uani 1 1 d U
C99 C 0.4222(7) -0.0115(7) 0.7458(5) 0.063(3) Uani 1 1 d U
H99 H 0.4568 -0.0328 0.7641 0.075 Uiso 1 1 calc R
C100 C 0.3577(8) 0.0040(8) 0.7675(5) 0.070(3) Uani 1 1 d U
C101 C 0.3092(7) 0.0392(8) 0.7398(6) 0.074(4) Uani 1 1 d U
H101 H 0.2674 0.0540 0.7537 0.088 Uiso 1 1 calc R
C102 C 0.3206(7) 0.0533(8) 0.6916(5) 0.071(4) Uani 1 1 d U
C103 C 0.3855(7) 0.0343(7) 0.6719(6) 0.064(3) Uani 1 1 d U
C104 C 0.2828(6) 0.1585(8) 0.6371(5) 0.058(3) Uani 1 1 d U
C105 C 0.2533(7) 0.1718(8) 0.5940(5) 0.065(3) Uani 1 1 d U
H105 H 0.2275 0.1358 0.5801 0.078 Uiso 1 1 calc R
C106 C 0.2586(8) 0.2350(9) 0.5690(6) 0.064(3) Uani 1 1 d U
C107 C 0.2997(7) 0.2835(8) 0.5892(5) 0.058(3) Uani 1 1 d U
H107 H 0.3081 0.3249 0.5726 0.070 Uiso 1 1 calc R
C108 C 0.3308(7) 0.2756(8) 0.6338(6) 0.059(3) Uani 1 1 d U
C109 C 0.3233(7) 0.2110(8) 0.6556(5) 0.054(3) Uani 1 1 d U
C110 C 0.3311(8) 0.2134(9) 0.7399(5) 0.074(4) Uani 1 1 d U
C111 C 0.3819(7) 0.2072(8) 0.7795(6) 0.071(4) Uani 1 1 d U
C112 C 0.4471(8) 0.1809(10) 0.7743(6) 0.103(5) Uani 1 1 d U
H112 H 0.4610 0.1643 0.7447 0.124 Uiso 1 1 calc R
C113 C 0.4931(10) 0.1781(12) 0.8113(7) 0.116(6) Uani 1 1 d U
H113 H 0.5386 0.1622 0.8060 0.139 Uiso 1 1 calc R
C114 C 0.4744(11) 0.1974(13) 0.8541(8) 0.129(6) Uani 1 1 d U
H114 H 0.5052 0.1928 0.8795 0.155 Uiso 1 1 calc R
C115 C 0.4056(12) 0.2256(12) 0.8608(7) 0.121(6) Uani 1 1 d U
H115 H 0.3906 0.2407 0.8905 0.145 Uiso 1 1 calc R
C116 C 0.3636(10) 0.2296(9) 0.8232(7) 0.093(5) Uani 1 1 d U
H116 H 0.3191 0.2488 0.8273 0.111 Uiso 1 1 calc R
I1 I 0.13121(7) 0.06178(7) 0.39265(4) 0.1128(4) Uani 1 1 d U
I2 I 0.38853(7) 0.07120(8) 0.40867(4) 0.1301(5) Uani 1 1 d U
O1 O 0.2217(5) 0.2373(5) 0.1841(4) 0.061(2) Uani 1 1 d U
O2 O 0.2685(4) 0.1053(5) 0.1724(3) 0.059(2) Uani 1 1 d U
H2 H 0.2546 0.1461 0.1733 0.088 Uiso 1 1 calc R
O3 O 0.1365(5) 0.0444(6) 0.1767(3) 0.069(3) Uani 1 1 d U
H3 H 0.1729 0.0662 0.1814 0.104 Uiso 1 1 calc R
O4 O 0.0100(6) 0.2252(8) 0.0567(5) 0.104(4) Uani 1 1 d U
O5 O 0.1035(4) 0.1975(5) 0.1022(3) 0.064(2) Uani 1 1 d U
O6 O 0.4837(5) 0.2430(5) 0.6169(4) 0.060(3) Uani 1 1 d U
O7 O 0.3967(5) 0.0491(6) 0.6244(4) 0.077(3) Uani 1 1 d U
H7 H 0.3704 0.0250 0.6081 0.116 Uiso 1 1 calc R
O8 O 0.5267(5) 0.1085(5) 0.6292(3) 0.076(3) Uani 1 1 d U
H8 H 0.5214 0.1504 0.6232 0.115 Uiso 1 1 calc R
O9 O 0.2694(6) 0.2256(7) 0.7437(4) 0.096(4) Uani 1 1 d U
O10 O 0.3609(4) 0.2011(5) 0.6983(4) 0.066(2) Uani 1 1 d U

loop_
_atom_site_aniso_label
_atom_site_aniso_U_11
_atom_site_aniso_U_22
_atom_site_aniso_U_33
_atom_site_aniso_U_23
_atom_site_aniso_U_13
_atom_site_aniso_U_12
C1 0.071(10) 0.095(11) 0.054(9) 0.006(6) 0.004(6) 0.008(6)
C2 0.143(16) 0.127(12) 0.072(12) 0.007(10) 0.061(11) -0.009(10)
C3 0.066(10) 0.128(12) 0.119(16) -0.003(11) 0.013(9) 0.036(9)
C4 0.061(10) 0.24(2) 0.056(10) -0.015(12) 0.002(8) 0.025(10)
C5 0.051(7) 0.079(8) 0.071(8) -0.009(6) 0.003(6) 0.001(6)
C6 0.085(9) 0.099(9) 0.056(7) -0.014(8) -0.001(6) 0.011(7)
C7 0.171(16) 0.129(12) 0.072(11) -0.001(11) -0.040(11) 0.027(12)
C8 0.124(13) 0.111(10) 0.101(14) -0.019(10) -0.041(11) -0.008(9)
C9 0.114(12) 0.24(2) 0.064(10) -0.022(14) 0.023(9) -0.007(12)
C10 0.059(6) 0.048(7) 0.065(8) 0.010(7) -0.001(5) 0.012(5)
C11 0.066(7) 0.106(10) 0.060(8) 0.006(6) 0.005(6) -0.011(8)
C12 0.093(12) 0.141(11) 0.114(14) -0.047(10) 0.041(10) -0.020(10)
C13 0.175(18) 0.178(15) 0.080(12) 0.043(12) 0.049(12) 0.050(16)
C14 0.059(7) 0.23(2) 0.125(16) -0.091(15) -0.002(8) 0.009(11)
C15 0.033(6) 0.073(7) 0.080(9) 0.004(6) 0.002(6) -0.017(5)
C16 0.055(9) 0.112(11) 0.124(12) 0.053(9) 0.017(6) -0.016(8)
C17 0.112(13) 0.33(3) 0.16(2) 0.17(2) -0.027(12) -0.053(16)
C18 0.191(19) 0.181(19) 0.132(17) 0.058(14) 0.073(14) 0.045(17)
C19 0.33(3) 0.111(13) 0.126(19) 0.051(11) 0.015(17) -0.069(16)
C20 0.057(7) 0.066(8) 0.061(8) -0.001(7) 0.000(6) -0.002(6)
C21 0.092(10) 0.097(10) 0.061(9) -0.028(7) -0.014(6) 0.015(7)
C22 0.099(13) 0.41(4) 0.18(2) -0.21(2) -0.011(11) 0.015(15)
C23 0.31(3) 0.105(13) 0.133(18) -0.015(11) -0.101(16) -0.068(16)
C24 0.183(18) 0.139(14) 0.102(14) -0.043(11) -0.085(12) 0.029(14)
C25 0.060(7) 0.063(8) 0.088(10) -0.007(8) -0.024(6) 0.028(6)
C26 0.088(12) 0.101(11) 0.053(10) -0.002(7) -0.014(7) 0.005(7)
C27 0.121(15) 0.147(17) 0.079(12) 0.035(13) 0.010(11) 0.008(10)
C28 0.095(12) 0.097(10) 0.090(13) 0.004(9) -0.036(9) 0.010(8)
C29 0.092(11) 0.101(10) 0.055(10) -0.003(8) -0.035(7) 0.003(8)
C30 0.056(7) 0.094(9) 0.082(9) 0.015(7) -0.011(7) -0.015(6)
C31 0.096(10) 0.111(11) 0.060(7) -0.003(8) 0.014(7) 0.017(8)
C32 0.167(14) 0.25(2) 0.060(10) 0.036(14) 0.001(10) 0.096(14)
C33 0.32(3) 0.173(17) 0.072(13) 0.030(13) 0.019(16) -0.110(18)
C34 0.21(2) 0.143(14) 0.079(12) 0.001(11) 0.026(13) 0.084(14)
C35 0.067(7) 0.073(8) 0.064(8) 0.003(7) -0.004(5) -0.006(6)
C36 0.055(7) 0.123(11) 0.072(9) 0.019(7) -0.003(6) 0.025(8)
C37 0.090(12) 0.213(16) 0.071(10) -0.014(11) -0.018(8) 0.056(13)
C38 0.051(7) 0.198(19) 0.068(11) 0.024(11) -0.015(6) 0.024(9)
C39 0.144(16) 0.156(12) 0.111(15) 0.069(11) -0.037(13) -0.001(13)
C40 0.060(7) 0.075(7) 0.054(7) 0.000(5) 0.013(7) 0.018(6)
C41 0.075(10) 0.089(10) 0.064(7) -0.003(7) 0.009(7) 0.013(7)
C42 0.070(10) 0.108(11) 0.056(7) -0.002(6) 0.015(7) 0.006(7)
C43 0.056(9) 0.094(10) 0.057(7) -0.012(7) 0.007(7) -0.002(7)
C44 0.046(8) 0.075(9) 0.060(6) -0.001(7) 0.011(6) 0.017(6)
C45 0.054(8) 0.071(9) 0.058(7) -0.005(6) 0.002(6) 0.016(6)
C46 0.095(10) 0.065(9) 0.065(7) -0.008(6) 0.016(7) 0.013(7)
C47 0.046(8) 0.106(10) 0.060(6) 0.001(6) 0.007(7) 0.002(7)
C48 0.057(6) 0.051(8) 0.069(8) -0.004(6) 0.004(6) -0.004(5)
C49 0.053(7) 0.078(10) 0.076(9) 0.019(7) -0.002(6) -0.008(7)
C50 0.062(8) 0.084(9) 0.077(8) 0.019(7) -0.002(6) -0.007(7)
C51 0.053(8) 0.090(10) 0.068(8) 0.006(6) 0.004(6) -0.005(6)
C52 0.053(6) 0.071(8) 0.049(7) -0.005(6) -0.007(5) -0.009(6)
C53 0.068(7) 0.068(9) 0.052(7) 0.002(6) 0.008(6) 0.012(6)
C54 0.051(8) 0.073(6) 0.051(7) 0.006(5) -0.008(5) -0.006(5)
C55 0.053(8) 0.079(8) 0.069(8) 0.005(6) -0.008(5) -0.008(7)
C56 0.061(7) 0.070(8) 0.056(7) 0.013(5) -0.005(5) 0.014(6)
C57 0.058(8) 0.066(8) 0.044(7) -0.002(6) -0.009(5) 0.007(6)
C58 0.052(7) 0.063(7) 0.057(7) -0.003(6) -0.005(5) 0.001(5)
C59 0.046(7) 0.054(6) 0.058(7) 0.001(5) -0.003(5) 0.013(5)
C60 0.050(6) 0.061(8) 0.054(6) 0.004(6) 0.002(5) 0.012(6)
C61 0.058(7) 0.064(9) 0.052(6) -0.003(7) 0.009(5) 0.009(6)
C62 0.064(7) 0.062(9) 0.051(6) -0.003(6) 0.002(5) 0.011(6)
C63 0.044(7) 0.073(9) 0.057(6) 0.001(7) 0.000(5) 0.005(6)
C64 0.044(6) 0.074(8) 0.055(6) 0.003(6) 0.007(5) 0.014(6)
C65 0.047(6) 0.071(9) 0.049(6) -0.005(7) 0.000(5) -0.002(6)
C66 0.059(8) 0.065(7) 0.063(7) 0.002(5) 0.002(6) 0.004(6)
C67 0.044(8) 0.085(8) 0.060(7) 0.000(6) -0.002(6) -0.001(7)
C68 0.050(8) 0.090(9) 0.062(7) -0.004(6) 0.009(6) -0.011(7)
C69 0.051(9) 0.070(9) 0.073(8) -0.002(7) 0.006(6) -0.002(7)
C70 0.046(8) 0.076(8) 0.065(8) 0.001(6) 0.004(6) -0.009(6)
C71 0.061(8) 0.070(7) 0.047(6) 0.008(6) -0.002(5) 0.004(6)
C72 0.064(7) 0.079(10) 0.065(6) 0.007(8) 0.003(6) 0.005(8)
C73 0.066(7) 0.087(10) 0.068(6) -0.003(8) 0.016(6) 0.001(7)
C74 0.064(8) 0.110(12) 0.075(8) -0.002(9) 0.011(6) 0.007(8)
C75 0.065(10) 0.166(16) 0.103(11) 0.001(12) 0.026(8) 0.014(10)
C76 0.094(11) 0.150(16) 0.085(9) -0.006(11) 0.040(9) -0.031(11)
C77 0.124(13) 0.143(15) 0.070(9) 0.006(11) 0.004(9) 0.000(13)
C78 0.089(10) 0.132(13) 0.068(8) 0.003(10) -0.002(7) 0.003(10)
C79 0.096(12) 0.130(13) 0.061(7) -0.011(8) 0.004(8) -0.005(8)
C80 0.098(12) 0.124(13) 0.070(8) -0.002(8) 0.009(8) 0.006(8)
C81 0.104(13) 0.102(12) 0.070(8) 0.003(8) 0.006(9) 0.007(8)
C82 0.101(12) 0.070(9) 0.065(7) 0.000(7) -0.011(7) 0.011(7)
C83 0.085(11) 0.069(10) 0.065(8) -0.004(7) 0.002(8) 0.008(7)
C84 0.078(10) 0.111(12) 0.065(7) -0.003(7) -0.003(8) -0.005(8)
C85 0.051(9) 0.085(10) 0.072(7) -0.004(6) -0.005(7) 0.002(7)
C86 0.043(6) 0.054(8) 0.059(7) -0.007(6) 0.000(5) -0.001(5)
C87 0.055(6) 0.073(9) 0.043(7) 0.000(5) -0.016(5) 0.025(6)
C88 0.050(6) 0.072(9) 0.049(7) -0.004(6) -0.006(5) 0.022(6)
C89 0.044(7) 0.075(8) 0.053(7) -0.006(6) -0.004(5) 0.004(6)
C90 0.051(7) 0.071(9) 0.055(8) -0.003(6) -0.015(6) 0.018(6)
C91 0.044(6) 0.062(7) 0.060(8) -0.003(6) -0.004(6) 0.011(6)
C92 0.052(8) 0.063(6) 0.058(7) -0.007(5) -0.001(5) 0.016(5)
C93 0.060(8) 0.060(7) 0.058(7) -0.009(6) -0.002(5) 0.012(5)
C94 0.046(6) 0.057(7) 0.068(8) -0.004(6) 0.001(5) 0.011(5)
C95 0.051(8) 0.067(8) 0.088(9) 0.024(7) -0.001(6) -0.001(6)
C96 0.042(6) 0.070(8) 0.070(7) 0.008(6) -0.006(5) 0.012(6)
C97 0.025(6) 0.070(7) 0.076(8) 0.004(6) -0.001(5) 0.007(6)
C98 0.050(6) 0.058(8) 0.067(6) -0.001(7) -0.007(5) -0.008(6)
C99 0.057(7) 0.065(9) 0.067(7) -0.011(7) -0.010(5) 0.001(7)
C100 0.074(8) 0.085(10) 0.052(6) 0.001(6) -0.003(5) -0.003(7)
C101 0.051(8) 0.093(11) 0.077(7) 0.005(8) -0.002(6) -0.003(7)
C102 0.051(7) 0.088(10) 0.074(7) 0.010(7) -0.011(5) 0.003(7)
C103 0.059(7) 0.065(9) 0.068(7) 0.003(7) -0.005(5) -0.014(6)
C104 0.044(7) 0.079(7) 0.052(7) -0.001(5) -0.003(5) 0.003(6)
C105 0.062(9) 0.078(8) 0.055(7) -0.006(6) -0.007(6) -0.004(7)
C106 0.053(9) 0.077(8) 0.061(8) 0.000(6) -0.006(6) 0.011(7)
C107 0.056(9) 0.066(8) 0.053(7) 0.005(6) 0.005(6) 0.002(6)
C108 0.039(7) 0.066(7) 0.073(8) 0.001(6) -0.006(6) 0.018(6)
C109 0.041(7) 0.072(7) 0.049(6) 0.002(6) -0.004(5) 0.013(6)
C110 0.064(7) 0.097(11) 0.061(6) -0.005(8) -0.006(6) -0.004(8)
C111 0.070(7) 0.079(10) 0.063(6) 0.003(8) -0.012(6) 0.000(7)
C112 0.071(9) 0.155(15) 0.083(10) 0.009(11) -0.012(7) 0.015(10)
C113 0.072(10) 0.188(17) 0.089(10) 0.021(12) -0.018(8) -0.013(10)
C114 0.112(12) 0.189(18) 0.087(9) 0.015(13) -0.030(10) -0.019(12)
C115 0.131(13) 0.163(16) 0.069(9) -0.026(12) -0.018(9) -0.018(13)
C116 0.103(11) 0.104(12) 0.071(8) -0.031(9) -0.019(7) -0.002(10)
I1 0.1350(9) 0.1313(9) 0.0722(8) 0.0116(8) 0.0184(6) -0.0222(8)
I2 0.1409(10) 0.1771(14) 0.0725(9) -0.0266(9) -0.0235(7) 0.0007(10)
O1 0.052(6) 0.075(6) 0.055(6) 0.000(4) 0.009(5) -0.007(4)
O2 0.047(5) 0.057(6) 0.071(6) -0.002(5) 0.008(4) 0.002(4)
O3 0.061(6) 0.092(7) 0.055(5) -0.007(5) 0.000(4) -0.001(5)
O4 0.061(6) 0.168(11) 0.082(9) 0.014(9) 0.002(6) 0.022(8)
O5 0.056(5) 0.080(6) 0.056(5) 0.004(5) 0.007(4) 0.011(5)
O6 0.058(6) 0.068(7) 0.053(6) -0.009(4) -0.011(5) 0.016(4)
O7 0.073(7) 0.096(8) 0.063(6) 0.008(6) -0.008(5) -0.004(5)
O8 0.084(7) 0.082(7) 0.063(6) 0.003(5) -0.011(5) 0.002(6)
O9 0.064(6) 0.150(10) 0.073(8) -0.001(8) -0.006(5) 0.016(7)
O10 0.049(5) 0.088(7) 0.060(5) 0.000(5) -0.015(4) 0.003(5)

loop_
_atom_type_symbol
_atom_type_description
_atom_type_scat_dispersion_real
_atom_type_scat_dispersion_imag
_atom_type_scat_source
C C 0.0181 0.0091 'International Tables Vol C Tables 4.2.6.8 and 6.1.1.4'
H H 0.0000 0.0000 'International Tables Vol C Tables 4.2.6.8 and 6.1.1.4'
O O 0.0492 0.0322 'International Tables Vol C Tables 4.2.6.8 and 6.1.1.4'
I I -0.3257 6.8362 'International Tables Vol C Tables 4.2.6.8 and 6.1.1.4'

loop_
_geom_angle_atom_site_label_1
_geom_angle_atom_site_label_2
_geom_angle_atom_site_label_3
_geom_angle
C4 C1 C2 112.7(18)
C4 C1 C3 112.1(16)
C2 C1 C3 106.6(15)
C4 C1 C68 108.9(15)
C2 C1 C68 110.0(14)
C3 C1 C68 106.3(15)
C66 C5 C64 121.5(12)
C62 C6 C7 114.5(14)
C62 C6 C9 113.2(14)
C7 C6 C9 105.8(16)
C62 C6 C8 109.3(14)
C7 C6 C8 105.5(14)
C9 C6 C8 108.1(15)
C58 C10 C60 111.7(11)
C14 C11 C13 107.2(16)
C14 C11 C56 112.0(14)
C13 C11 C56 107.5(13)
C14 C11 C12 108.3(15)
C13 C11 C12 109.4(16)
C56 C11 C12 112.2(13)
C52 C15 C54 112.9(11)
C17 C16 C18 105(2)
C17 C16 C19 116(2)
C18 C16 C19 105.0(19)
C17 C16 C50 113.5(14)
C18 C16 C50 110.6(16)
C19 C16 C50 106.1(17)
C70 C20 C48 121.6(12)
C22 C21 C89 112.9(15)
C22 C21 C24 111.2(18)
C89 C21 C24 111.7(13)
C22 C21 C23 107(2)
C89 C21 C23 107.6(14)
C24 C21 C23 106.0(17)
C108 C25 C87 122.2(11)
C28 C26 C29 111.7(16)
C28 C26 C106 113.3(15)
C29 C26 C106 112.2(16)
C28 C26 C27 105.4(18)
C29 C26 C27 106.1(16)
C106 C26 C27 107.5(16)
C102 C30 C104 119.5(12)
C34 C31 C33 109.6(19)
C34 C31 C100 111.7(15)
C33 C31 C100 105.4(15)
C34 C31 C32 108.6(18)
C33 C31 C32 109(2)
C100 C31 C32 112.8(15)
C94 C35 C98 111.8(11)
C39 C36 C37 110.5(16)
C39 C36 C38 107.4(14)
C37 C36 C38 110.4(15)
C39 C36 C96 110.6(15)
C37 C36 C96 109.5(12)
C38 C36 C96 108.4(12)
C92 C40 C91 111.7(11)
C46 C41 C42 121.4(15)
C46 C41 I1 120.3(13)
C42 C41 I1 118.3(11)
C43 C42 C41 117.9(15)
C42 C43 C44 123.2(16)
C45 C44 C43 114.4(14)
C45 C44 C47 122.5(14)
C43 C44 C47 122.9(16)
C46 C45 C44 123.8(14)
C41 C46 C45 119.1(16)
C44 C47 O1 108.5(15)
C49 C48 C53 118.9(13)
C49 C48 C20 119.6(12)
C53 C48 C20 121.5(13)
C50 C49 C48 121.2(13)
C49 C50 C51 118.4(14)
C49 C50 C16 117.4(13)
C51 C50 C16 124.1(14)
C50 C51 C52 123.8(14)
C51 C52 C53 117.5(13)
C51 C52 C15 118.1(13)
C53 C52 C15 124.4(13)
O1 C53 C52 119.2(13)
O1 C53 C48 120.6(12)
C52 C53 C48 120.2(14)
C55 C54 C59 115.9(13)
C55 C54 C15 119.0(12)
C59 C54 C15 125.1(12)
C54 C55 C56 124.4(13)
C57 C56 C55 114.9(13)
C57 C56 C11 122.4(13)
C55 C56 C11 122.6(13)
C58 C57 C56 123.5(13)
C57 C58 C59 117.8(13)
C57 C58 C10 122.2(13)
C59 C58 C10 120.0(12)
C58 C59 C54 123.3(12)
C58 C59 O2 117.3(12)
C54 C59 O2 119.3(12)
C65 C60 C61 117.8(11)
C65 C60 C10 122.7(12)
C61 C60 C10 119.2(11)
C60 C61 C62 123.2(12)
C61 C62 C63 114.6(12)
C61 C62 C6 122.2(13)
C63 C62 C6 123.2(13)
C64 C63 C62 124.6(12)
C63 C64 C65 117.8(12)
C63 C64 C5 122.0(11)
C65 C64 C5 120.1(12)
O3 C65 C60 121.9(11)
O3 C65 C64 116.1(11)
C60 C65 C64 121.8(13)
C71 C66 C67 115.0(13)
C71 C66 C5 126.0(13)
C67 C66 C5 119.0(13)
C68 C67 C66 122.3(14)
C67 C68 C69 118.6(16)
C67 C68 C1 122.6(14)
C69 C68 C1 118.7(16)
C68 C69 C70 123.5(16)
C71 C70 C69 114.4(14)
C71 C70 C20 125.8(14)
C69 C70 C20 119.3(14)
C70 C71 C66 126.0(14)
C70 C71 O5 115.2(12)
C66 C71 O5 118.3(13)
O4 C72 O5 122.4(14)
O4 C72 C73 129.0(15)
O5 C72 C73 108.6(12)
C74 C73 C78 122.7(16)
C74 C73 C72 122.8(15)
C78 C73 C72 114.4(14)
C75 C74 C73 115.9(17)
C76 C75 C74 122.3(18)
C77 C76 C75 123.7(18)
C76 C77 C78 119(2)
C73 C78 C77 116.6(17)
C84 C79 C80 122.2(18)
C84 C79 I2 120.3(15)
C80 C79 I2 117.4(13)
C79 C80 C81 118.5(17)
C80 C81 C82 115.9(18)
C83 C82 C81 122.2(17)
C83 C82 C85 122.3(16)
C81 C82 C85 115.5(17)
C82 C83 C84 119.4(16)
C83 C84 C79 121.4(18)
O6 C85 C82 106.9(14)
O6 C86 C87 121.7(11)
O6 C86 C91 117.4(11)
C87 C86 C91 120.9(12)
C88 C87 C86 117.7(11)
C88 C87 C25 119.2(11)
C86 C87 C25 123.1(12)
C87 C88 C89 125.9(12)
C90 C89 C88 113.5(12)
C90 C89 C21 122.5(12)
C88 C89 C21 123.9(12)
C91 C90 C89 125.3(12)
C90 C91 C86 116.7(12)
C90 C91 C40 121.8(12)
C86 C91 C40 121.3(13)
C97 C92 C93 118.6(12)
C97 C92 C40 120.4(12)
C93 C92 C40 120.9(12)
O8 C93 C92 123.8(13)
O8 C93 C94 117.2(13)
C92 C93 C94 118.8(12)
C95 C94 C93 120.2(13)
C95 C94 C35 119.0(12)
C93 C94 C35 120.3(12)
C96 C95 C94 120.8(13)
C95 C96 C97 120.4(13)
C95 C96 C36 121.5(13)
C97 C96 C36 118.1(13)
C96 C97 C92 121.2(13)
C99 C98 C103 118.3(13)
C99 C98 C35 119.4(12)
C103 C98 C35 122.3(13)
C98 C99 C100 123.9(14)
C101 C100 C99 116.1(14)
C101 C100 C31 121.8(14)
C99 C100 C31 122.0(14)
C100 C101 C102 122.4(14)
C103 C102 C101 118.2(13)
C103 C102 C30 121.3(14)
C101 C102 C30 120.4(13)
O7 C103 C98 121.2(13)
O7 C103 C102 117.9(13)
C98 C103 C102 120.8(15)
C105 C104 C109 115.9(13)
C105 C104 C30 119.0(13)
C109 C104 C30 124.9(12)
C104 C105 C106 125.4(14)
C107 C106 C105 114.9(15)
C107 C106 C26 120.9(16)
C105 C106 C26 124.2(15)
C106 C107 C108 123.8(16)
C109 C108 C107 116.9(15)
C109 C108 C25 123.0(14)
C107 C108 C25 120.1(14)
C104 C109 C108 122.6(13)
C104 C109 O10 120.9(13)
C108 C109 O10 116.5(12)
O9 C110 O10 122.1(14)
O9 C110 C111 125.8(15)
O10 C110 C111 112.1(13)
C112 C111 C116 117.0(17)
C112 C111 C110 123.2(16)
C116 C111 C110 119.7(15)
C111 C112 C113 121.6(19)
C114 C113 C112 121(2)
C113 C114 C115 118.4(19)
C116 C115 C114 118(2)
C115 C116 C111 124(2)
C53 O1 C47 117.3(12)
C72 O5 C71 117.3(10)
C85 O6 C86 116.5(11)
C110 O10 C109 121.0(10)

loop_
_geom_bond_atom_site_label_1
_geom_bond_atom_site_label_2
_geom_bond_distance
C1 C4 1.44(3)
C1 C2 1.52(2)
C1 C3 1.59(2)
C1 C68 1.62(3)
C5 C66 1.480(19)
C5 C64 1.514(18)
C6 C62 1.48(2)
C6 C7 1.52(2)
C6 C9 1.54(2)
C6 C8 1.58(2)
C10 C58 1.504(18)
C10 C60 1.506(16)
C11 C14 1.45(2)
C11 C13 1.51(2)
C11 C56 1.53(2)
C11 C12 1.54(2)
C15 C52 1.484(19)
C15 C54 1.507(18)
C16 C17 1.43(3)
C16 C18 1.44(3)
C16 C19 1.51(3)
C16 C50 1.60(2)
C20 C70 1.47(2)
C20 C48 1.526(18)
C21 C22 1.44(2)
C21 C89 1.499(19)
C21 C24 1.51(2)
C21 C23 1.54(3)
C25 C108 1.54(2)
C25 C87 1.545(17)
C26 C28 1.45(2)
C26 C29 1.49(2)
C26 C106 1.51(3)
C26 C27 1.64(3)
C30 C102 1.50(2)
C30 C104 1.54(2)
C31 C34 1.44(2)
C31 C33 1.52(3)
C31 C100 1.53(2)
C31 C32 1.54(3)
C35 C94 1.529(19)
C35 C98 1.536(18)
C36 C39 1.48(2)
C36 C37 1.51(2)
C36 C38 1.56(2)
C36 C96 1.59(2)
C40 C92 1.527(18)
C40 C91 1.529(18)
C41 C46 1.35(2)
C41 C42 1.43(2)
C41 I1 2.113(16)
C42 C43 1.37(2)
C43 C44 1.42(2)
C44 C45 1.41(2)
C44 C47 1.42(2)
C45 C46 1.38(2)
C47 O1 1.45(2)
C48 C49 1.405(18)
C48 C53 1.411(19)
C49 C50 1.366(19)
C50 C51 1.368(19)
C51 C52 1.387(19)
C52 C53 1.393(19)
C53 O1 1.385(18)
C54 C55 1.376(18)
C54 C59 1.392(18)
C55 C56 1.409(19)
C56 C57 1.404(18)
C57 C58 1.363(18)
C58 C59 1.379(17)
C59 O2 1.419(15)
C60 C65 1.395(17)
C60 C61 1.397(17)
C61 C62 1.417(18)
C62 C63 1.422(18)
C63 C64 1.359(18)
C64 C65 1.407(17)
C65 O3 1.385(16)
C66 C71 1.384(18)
C66 C67 1.435(19)
C67 C68 1.36(2)
C68 C69 1.37(2)
C69 C70 1.43(2)
C70 C71 1.37(2)
C71 O5 1.433(16)
C72 O4 1.190(16)
C72 O5 1.384(17)
C72 C73 1.52(2)
C73 C74 1.397(19)
C73 C78 1.42(2)
C74 C75 1.36(2)
C75 C76 1.35(3)
C76 C77 1.32(3)
C77 C78 1.43(3)
C79 C84 1.34(2)
C79 C80 1.34(2)
C79 I2 2.109(18)
C80 C81 1.39(2)
C81 C82 1.44(3)
C82 C83 1.30(2)
C82 C85 1.60(2)
C83 C84 1.33(2)
C85 O6 1.38(2)
C86 O6 1.389(16)
C86 C87 1.418(17)
C86 C91 1.423(18)
C87 C88 1.333(17)
C88 C89 1.413(16)
C89 C90 1.408(17)
C90 C91 1.365(18)
C92 C97 1.398(17)
C92 C93 1.398(18)
C93 O8 1.343(15)
C93 C94 1.402(18)
C94 C95 1.382(18)
C95 C96 1.344(18)
C96 C97 1.366(18)
C98 C99 1.364(18)
C98 C103 1.389(18)
C99 C100 1.403(19)
C100 C101 1.38(2)
C101 C102 1.40(2)
C102 C103 1.401(19)
C103 O7 1.383(18)
C104 C105 1.363(19)
C104 C109 1.365(18)
C105 C106 1.40(2)
C106 C107 1.34(2)
C107 C108 1.395(19)
C108 C109 1.38(2)
C109 O10 1.412(16)
C110 O9 1.203(16)
C110 O10 1.321(17)
C110 C111 1.48(2)
C111 C112 1.35(2)
C111 C116 1.35(2)
C112 C113 1.36(2)
C113 C114 1.31(3)
C114 C115 1.43(3)
C115 C116 1.33(3)

loop_
_geom_torsion_atom_site_label_1
_geom_torsion_atom_site_label_2
_geom_torsion_atom_site_label_3
_geom_torsion_atom_site_label_4
_geom_torsion
C46 C41 C42 C43 -1(2)
I1 C41 C42 C43 179.4(11)
C41 C42 C43 C44 3(2)
C42 C43 C44 C45 -2(2)
C42 C43 C44 C47 172.7(15)
C43 C44 C45 C46 -1(2)
C47 C44 C45 C46 -176.0(14)
C42 C41 C46 C45 -2(2)
I1 C41 C46 C45 177.5(10)
C44 C45 C46 C41 3(2)
C45 C44 C47 O1 -30.7(18)
C43 C44 C47 O1 154.6(13)
C70 C20 C48 C49 144.1(15)
C70 C20 C48 C53 -38(2)
C53 C48 C49 C50 0(2)
C20 C48 C49 C50 178.3(13)
C48 C49 C50 C51 0(2)
C48 C49 C50 C16 178.0(14)
C17 C16 C50 C49 -37(3)
C18 C16 C50 C49 -154.3(18)
C19 C16 C50 C49 92(2)
C17 C16 C50 C51 141(2)
C18 C16 C50 C51 23(3)
C19 C16 C50 C51 -90(2)
C49 C50 C51 C52 0(2)
C16 C50 C51 C52 -177.8(15)
C50 C51 C52 C53 0(2)
C50 C51 C52 C15 178.4(14)
C54 C15 C52 C51 -89.0(15)
C54 C15 C52 C53 89.3(17)
C51 C52 C53 O1 -179.2(13)
C15 C52 C53 O1 3(2)
C51 C52 C53 C48 0(2)
C15 C52 C53 C48 -177.9(14)
C49 C48 C53 O1 179.2(13)
C20 C48 C53 O1 1(2)
C49 C48 C53 C52 0(2)
C20 C48 C53 C52 -178.7(13)
C52 C15 C54 C55 97.1(14)
C52 C15 C54 C59 -83.2(16)
C59 C54 C55 C56 3.7(19)
C15 C54 C55 C56 -176.6(12)
C54 C55 C56 C57 -2.0(19)
C54 C55 C56 C11 -179.7(13)
C14 C11 C56 C57 -120.5(17)
C13 C11 C56 C57 121.9(16)
C12 C11 C56 C57 1.5(19)
C14 C11 C56 C55 57(2)
C13 C11 C56 C55 -60.5(18)
C12 C11 C56 C55 179.1(14)
C55 C56 C57 C58 2.4(18)
C11 C56 C57 C58 -179.9(12)
C56 C57 C58 C59 -4.5(19)
C56 C57 C58 C10 175.2(11)
C60 C10 C58 C57 -97.5(15)
C60 C10 C58 C59 82.1(15)
C57 C58 C59 C54 6.4(19)
C10 C58 C59 C54 -173.3(12)
C57 C58 C59 O2 -177.1(11)
C10 C58 C59 O2 3.2(17)
C55 C54 C59 C58 -5.9(18)
C15 C54 C59 C58 174.4(12)
C55 C54 C59 O2 177.6(11)
C15 C54 C59 O2 -2.0(18)
C58 C10 C60 C65 -98.6(15)
C58 C10 C60 C61 74.6(16)
C65 C60 C61 C62 -4(2)
C10 C60 C61 C62 -177.8(13)
C60 C61 C62 C63 3(2)
C60 C61 C62 C6 -177.2(14)
C7 C6 C62 C61 -147.9(16)
C9 C6 C62 C61 -27(2)
C8 C6 C62 C61 94.0(17)
C7 C6 C62 C63 32(2)
C9 C6 C62 C63 153.4(16)
C8 C6 C62 C63 -86.1(18)
C61 C62 C63 C64 1(2)
C6 C62 C63 C64 -179.1(15)
C62 C63 C64 C65 -3(2)
C62 C63 C64 C5 179.7(13)
C66 C5 C64 C63 -122.3(15)
C66 C5 C64 C65 60.2(19)
C61 C60 C65 O3 178.5(12)
C10 C60 C65 O3 -8(2)
C61 C60 C65 C64 2(2)
C10 C60 C65 C64 175.4(12)
C63 C64 C65 O3 -175.3(12)
C5 C64 C65 O3 2.3(19)
C63 C64 C65 C60 1(2)
C5 C64 C65 C60 178.8(13)
C64 C5 C66 C71 35(2)
C64 C5 C66 C67 -144.6(13)
C71 C66 C67 C68 3(2)
C5 C66 C67 C68 -176.9(13)
C66 C67 C68 C69 -4(2)
C66 C67 C68 C1 -179.0(14)
C4 C1 C68 C67 121.4(18)
C2 C1 C68 C67 -3(2)
C3 C1 C68 C67 -117.6(16)
C4 C1 C68 C69 -54(2)
C2 C1 C68 C69 -177.8(16)
C3 C1 C68 C69 67.2(19)
C67 C68 C69 C70 1(2)
C1 C68 C69 C70 176.6(14)
C68 C69 C70 C71 2(2)
C68 C69 C70 C20 174.5(14)
C48 C20 C70 C71 -52(2)
C48 C20 C70 C69 136.0(15)
C69 C70 C71 C66 -3(2)
C20 C70 C71 C66 -174.7(14)
C69 C70 C71 O5 -174.3(11)
C20 C70 C71 O5 14(2)
C67 C66 C71 C70 0(2)
C5 C66 C71 C70 -179.7(14)
C67 C66 C71 O5 171.8(11)
C5 C66 C71 O5 -8(2)
O4 C72 C73 C74 -169.3(18)
O5 C72 C73 C74 12(2)
O4 C72 C73 C78 6(3)
O5 C72 C73 C78 -172.8(14)
C78 C73 C74 C75 1(3)
C72 C73 C74 C75 175.8(17)
C73 C74 C75 C76 4(3)
C74 C75 C76 C77 -7(4)
C75 C76 C77 C78 4(4)
C74 C73 C78 C77 -3(3)
C72 C73 C78 C77 -178.7(16)
C76 C77 C78 C73 1(3)
C84 C79 C80 C81 3(3)
I2 C79 C80 C81 179.0(13)
C79 C80 C81 C82 -6(3)
C80 C81 C82 C83 6(3)
C80 C81 C82 C85 -175.3(15)
C81 C82 C83 C84 -2(3)
C85 C82 C83 C84 179.1(15)
C82 C83 C84 C79 -1(3)
C80 C79 C84 C83 1(3)
I2 C79 C84 C83 -174.8(13)
C83 C82 C85 O6 28(2)
C81 C82 C85 O6 -150.1(15)
O6 C86 C87 C88 179.7(13)
C91 C86 C87 C88 1(2)
O6 C86 C87 C25 -1(2)
C91 C86 C87 C25 180.0(14)
C108 C25 C87 C88 -143.5(15)
C108 C25 C87 C86 37(2)
C86 C87 C88 C89 -2(2)
C25 C87 C88 C89 179.3(13)
C87 C88 C89 C90 1(2)
C87 C88 C89 C21 176.4(14)
C22 C21 C89 C90 -156(2)
C24 C21 C89 C90 -30(2)
C23 C21 C89 C90 86(2)
C22 C21 C89 C88 29(3)
C24 C21 C89 C88 155.0(16)
C23 C21 C89 C88 -89.2(19)
C88 C89 C90 C91 0(2)
C21 C89 C90 C91 -175.2(15)
C89 C90 C91 C86 -1(2)
C89 C90 C91 C40 -176.6(13)
O6 C86 C91 C90 -178.5(13)
C87 C86 C91 C90 0(2)
O6 C86 C91 C40 -3(2)
C87 C86 C91 C40 176.0(13)
C92 C40 C91 C90 83.5(17)
C92 C40 C91 C86 -92.0(16)
C91 C40 C92 C97 -92.6(14)
C91 C40 C92 C93 85.5(15)
C97 C92 C93 O8 -177.3(11)
C40 C92 C93 O8 4.6(19)
C97 C92 C93 C94 -1.7(18)
C40 C92 C93 C94 -179.8(11)
O8 C93 C94 C95 177.5(12)
C92 C93 C94 C95 1.6(18)
O8 C93 C94 C35 -10.5(18)
C92 C93 C94 C35 173.7(12)
C98 C35 C94 C95 96.8(15)
C98 C35 C94 C93 -75.4(15)
C93 C94 C95 C96 -1(2)
C35 C94 C95 C96 -173.6(12)
C94 C95 C96 C97 1(2)
C94 C95 C96 C36 -179.2(12)
C39 C36 C96 C95 5(2)
C37 C36 C96 C95 -117.0(17)
C38 C36 C96 C95 122.5(16)
C39 C36 C96 C97 -175.4(14)
C37 C36 C96 C97 62.5(18)
C38 C36 C96 C97 -57.9(18)
C95 C96 C97 C92 -1.4(19)
C36 C96 C97 C92 179.0(11)
C93 C92 C97 C96 1.6(18)
C40 C92 C97 C96 179.8(11)
C94 C35 C98 C99 -81.4(16)
C94 C35 C98 C103 99.4(15)
C103 C98 C99 C100 0(2)
C35 C98 C99 C100 -179.3(13)
C98 C99 C100 C101 -4(2)
C98 C99 C100 C31 -179.9(15)
C34 C31 C100 C101 -41(2)
C33 C31 C100 C101 78(2)
C32 C31 C100 C101 -163.8(17)
C34 C31 C100 C99 134.8(18)
C33 C31 C100 C99 -106(2)
C32 C31 C100 C99 12(2)
C99 C100 C101 C102 6(2)
C31 C100 C101 C102 -178.2(15)
C100 C101 C102 C103 -4(2)
C100 C101 C102 C30 177.6(14)
C104 C30 C102 C103 -56(2)
C104 C30 C102 C101 122.3(16)
C99 C98 C103 O7 -178.9(13)
C35 C98 C103 O7 0(2)
C99 C98 C103 C102 2(2)
C35 C98 C103 C102 -178.7(13)
C101 C102 C103 O7 -179.3(13)
C30 C102 C103 O7 -1(2)
C101 C102 C103 C98 0(2)
C30 C102 C103 C98 178.3(13)
C102 C30 C104 C105 144.8(14)
C102 C30 C104 C109 -39(2)
C109 C104 C105 C106 -3(2)
C30 C104 C105 C106 173.2(14)
C104 C105 C106 C107 4(2)
C104 C105 C106 C26 -176.3(16)
C28 C26 C106 C107 175.2(16)
C29 C26 C106 C107 -57(2)
C27 C26 C106 C107 59(2)
C28 C26 C106 C105 -5(3)
C29 C26 C106 C105 122.9(17)
C27 C26 C106 C105 -120.8(17)
C105 C106 C107 C108 -5(2)
C26 C106 C107 C108 174.8(15)
C106 C107 C108 C109 6(2)
C106 C107 C108 C25 -174.4(14)
C87 C25 C108 C109 48(2)
C87 C25 C108 C107 -131.0(15)
C105 C104 C109 C108 4(2)
C30 C104 C109 C108 -172.1(14)
C105 C104 C109 O10 -175.1(11)
C30 C104 C109 O10 9(2)
C107 C108 C109 C104 -5(2)
C25 C108 C109 C104 175.3(13)
C107 C108 C109 O10 173.7(11)
C25 C108 C109 O10 -5.6(19)
O9 C110 C111 C112 167.3(18)
O10 C110 C111 C112 -10(2)
O9 C110 C111 C116 -14(3)
O10 C110 C111 C116 168.7(15)
C116 C111 C112 C113 -1(3)
C110 C111 C112 C113 177.9(18)
C111 C112 C113 C114 4(4)
C112 C113 C114 C115 -4(4)
C113 C114 C115 C116 1(4)
C114 C115 C116 C111 1(3)
C112 C111 C116 C115 -1(3)
C110 C111 C116 C115 179.6(19)
C52 C53 O1 C47 101.3(16)
C48 C53 O1 C47 -78.3(17)
C44 C47 O1 C53 -178.5(12)
O4 C72 O5 C71 -8(2)
C73 C72 O5 C71 171.5(12)
C70 C71 O5 C72 -98.9(16)
C66 C71 O5 C72 88.7(15)
C82 C85 O6 C86 -175.7(11)
C87 C86 O6 C85 78.8(16)
C91 C86 O6 C85 -102.4(15)
O9 C110 O10 C109 9(2)
C111 C110 O10 C109 -173.8(13)
C104 C109 O10 C110 -87.0(17)
C108 C109 O10 C110 93.9(16)

loop_
_cod_related_entry_id
_cod_related_entry_database
_cod_related_entry_code
1 ChemSpider 4411776
